data_7708581
loop_
_publ_author_name
'Puzan, Agnieszka'
'Zychowicz, Mikolaj'
'Wang, Junhao'
'Zakrzewski, Jakub J.'
'Reczy\'nski, Mateusz'
'Ohkoshi, Shin-ichi'
'Chorazy, Szymon'

_publ_section_title
;
 Tunable magnetic anisotropy in luminescent cyanido-bridged {Dy2Pt3}
 molecules incorporating heteroligand PtIV linkers
;
_journal_name_full 'Dalton Transactions'
_journal_paper_doi 10.1039/D1DT03071J
_journal_year 2021
_chemical_formula_sum 'C30 H70 Br6 Dy2 N12 O14 P6 Pt3'
_chemical_formula_weight 2398.53
_space_group_crystal_system triclinic
_space_group_IT_number 2
_space_group_name_Hall '-P 1'
_space_group_name_H-M_alt 'P -1'
_atom_sites_solution_hydrogens mixed
_audit_creation_method SHELXL-2014/7
_audit_update_record
;
2021-05-19 deposited with the CCDC.	2021-10-18 downloaded from the CCDC.
;
_cell_angle_alpha 75.9180(10)
_cell_angle_beta 86.7510(10)
_cell_angle_gamma 85.3870(10)
_cell_formula_units_Z 1
_cell_length_a 9.8520(5)
_cell_length_b 9.9587(6)
_cell_length_c 17.7451(10)
_cell_measurement_reflns_used 19791
_cell_measurement_temperature 100(2)
_cell_measurement_theta_max 25.242
_cell_measurement_theta_min 2.659
_cell_volume 1682.00(16)
_computing_cell_refinement 'Bruker SAINT'
_computing_data_collection 'Bruker APEX2'
_computing_data_reduction 'Bruker SAINT'
_computing_molecular_graphics 'Ortep for Windows (Farrugia, 2012)'
_computing_publication_material 'WinGX publication routines (Farrugia, 2012)'
_computing_structure_refinement 'SHELXL-2014/7 (Sheldrick, 2014)'
_computing_structure_solution 'SHELXS-97 (Sheldrick 2008)'
_diffrn_ambient_temperature 100(2)
_diffrn_measured_fraction_theta_full 0.996
_diffrn_measured_fraction_theta_max 0.996
_diffrn_measurement_device_type 'Bruker APEX-II CCD'
_diffrn_measurement_method '\f and \w scans'
_diffrn_radiation_type MoK\a
_diffrn_radiation_wavelength 0.71073
_diffrn_reflns_av_R_equivalents 0.0283
_diffrn_reflns_av_unetI/netI 0.0332
_diffrn_reflns_Laue_measured_fraction_full 0.996
_diffrn_reflns_Laue_measured_fraction_max 0.996
_diffrn_reflns_limit_h_max 12
_diffrn_reflns_limit_h_min -12
_diffrn_reflns_limit_k_max 12
_diffrn_reflns_limit_k_min -12
_diffrn_reflns_limit_l_max 22
_diffrn_reflns_limit_l_min -22
_diffrn_reflns_number 19791
_diffrn_reflns_point_group_measured_fraction_full 0.996
_diffrn_reflns_point_group_measured_fraction_max 0.996
_diffrn_reflns_theta_full 25.242
_diffrn_reflns_theta_max 27.101
_diffrn_reflns_theta_min 2.659
_exptl_absorpt_coefficient_mu 12.172
_exptl_absorpt_correction_T_max 0.7456
_exptl_absorpt_correction_T_min 0.5470
_exptl_absorpt_correction_type multi-scan
_exptl_absorpt_process_details SADABS-2016/2
_exptl_crystal_colour yellow
_exptl_crystal_density_diffrn 2.368
_exptl_crystal_description block
_exptl_crystal_F_000 1112
_exptl_crystal_size_max 0.130
_exptl_crystal_size_mid 0.110
_exptl_crystal_size_min 0.080
_refine_diff_density_max 1.182
_refine_diff_density_min -1.177
_refine_diff_density_rms 0.162
_refine_ls_extinction_method none
_refine_ls_goodness_of_fit_ref 1.019
_refine_ls_hydrogen_treatment mixed
_refine_ls_matrix_type full
_refine_ls_number_parameters 337
_refine_ls_number_reflns 7406
_refine_ls_number_restraints 12
_refine_ls_restrained_S_all 1.019
_refine_ls_R_factor_all 0.0322
_refine_ls_R_factor_gt 0.0245
_refine_ls_shift/su_max 0.001
_refine_ls_shift/su_mean 0.000
_refine_ls_structure_factor_coef Fsqd
_refine_ls_weighting_details 'w=1/[\s^2^(Fo^2^)+(0.0174P)^2^+4.4068P] where P=(Fo^2^+2Fc^2^)/3'
_refine_ls_weighting_scheme calc
_refine_ls_wR_factor_gt 0.0479
_refine_ls_wR_factor_ref 0.0500
_reflns_Friedel_coverage 0.000
_reflns_number_gt 6446
_reflns_number_total 7406
_reflns_threshold_expression 'I > 2\s(I)'
_cod_data_source_file d1dt03071j2.cif
_cod_data_source_block SC_MZ_dypt_tmpobr_100K
_cod_database_code 7708581
_shelx_shelxl_version_number 2014/7
_shelx_space_group_comment
;
The symmetry employed for this shelxl refinement is uniquely defined
by the following loop, which should always be used as a source of
symmetry information in preference to the above space-group names.
They are only intended as comments.
;
_shelx_estimated_absorpt_t_min 0.301
_shelx_estimated_absorpt_t_max 0.443

loop_
_space_group_symop_operation_xyz
'x, y, z'
'-x, -y, -z'

loop_
_atom_site_label
_atom_site_type_symbol
_atom_site_fract_x
_atom_site_fract_y
_atom_site_fract_z
_atom_site_U_iso_or_equiv
_atom_site_adp_type
_atom_site_occupancy
_atom_site_site_symmetry_order
_atom_site_calc_flag
_atom_site_refinement_flags_posn
_atom_site_refinement_flags_adp
_atom_site_refinement_flags_occupancy
_atom_site_disorder_assembly
_atom_site_disorder_group
C11 C 0.4827(4) 0.1497(5) 0.1849(3) 0.0133(9) Uani 1 1 d . . . . .
C12 C 0.8039(5) -0.1291(5) 0.1892(3) 0.0202(10) Uani 1 1 d . . . . .
C13 C 0.7631(5) 0.1549(5) 0.1935(3) 0.0170(10) Uani 1 1 d . . . . .
C14 C 0.5117(5) -0.1344(5) 0.1742(3) 0.0170(10) Uani 1 1 d . . . . .
C21 C 0.0741(4) 0.4780(5) 0.3958(3) 0.0125(9) Uani 1 1 d . . . . .
C22 C 0.1209(4) 0.6539(5) 0.4961(2) 0.0124(9) Uani 1 1 d . . . . .
C311 C 0.2440(5) 0.0786(5) 0.4121(3) 0.0212(10) Uani 1 1 d . . . . .
H31A H 0.2372 -0.0074 0.4527 0.032 Uiso 1 1 calc R U . . .
H31B H 0.3375 0.0839 0.3902 0.032 Uiso 1 1 calc R U . . .
H31C H 0.2197 0.1584 0.4346 0.032 Uiso 1 1 calc R U . . .
C312 C 0.1758(6) -0.0711(5) 0.3016(3) 0.0218(11) Uani 1 1 d . . . . .
H31D H 0.1705 -0.1539 0.3446 0.033 Uiso 1 1 calc R U . . .
H31E H 0.1127 -0.0755 0.2617 0.033 Uiso 1 1 calc R U . . .
H31F H 0.2690 -0.0667 0.2791 0.033 Uiso 1 1 calc R U . . .
C313 C -0.0363(5) 0.0599(5) 0.3815(3) 0.0207(10) Uani 1 1 d . . . . .
H31G H -0.0357 -0.0261 0.4226 0.031 Uiso 1 1 calc R U . . .
H31H H -0.0642 0.1390 0.4039 0.031 Uiso 1 1 calc R U . . .
H31I H -0.1005 0.0554 0.3421 0.031 Uiso 1 1 calc R U . . .
C321 C 0.6548(5) 0.4931(6) 0.2865(3) 0.0248(11) Uani 1 1 d . . . . .
H32A H 0.7209 0.5003 0.3243 0.037 Uiso 1 1 calc R U . . .
H32B H 0.6872 0.4193 0.2608 0.037 Uiso 1 1 calc R U . . .
H32C H 0.6444 0.5815 0.2475 0.037 Uiso 1 1 calc R U . . .
C322 C 0.5223(6) 0.2965(6) 0.4075(3) 0.0325(13) Uani 1 1 d . . . . .
H32D H 0.5907 0.3083 0.4430 0.049 Uiso 1 1 calc R U . . .
H32E H 0.4368 0.2728 0.4369 0.049 Uiso 1 1 calc R U . . .
H32F H 0.5549 0.2217 0.3825 0.049 Uiso 1 1 calc R U . . .
C323 C 0.4433(5) 0.5864(6) 0.3848(3) 0.0248(12) Uani 1 1 d . . . . .
H32G H 0.5134 0.5912 0.4209 0.037 Uiso 1 1 calc R U . . .
H32H H 0.4314 0.6758 0.3469 0.037 Uiso 1 1 calc R U . . .
H32I H 0.3569 0.5650 0.4139 0.037 Uiso 1 1 calc R U . . .
C351 C 0.1404(6) 0.0968(6) 0.0983(3) 0.0266(12) Uani 1 1 d . . . . .
H35A H 0.1317 0.0375 0.0624 0.040 Uiso 1 1 calc R U . . .
H35B H 0.2247 0.0683 0.1265 0.040 Uiso 1 1 calc R U . . .
H35C H 0.0623 0.0876 0.1355 0.040 Uiso 1 1 calc R U . . .
C352 C 0.2831(5) 0.2833(6) -0.0249(3) 0.0292(12) Uani 1 1 d . . . . .
H35D H 0.2722 0.2195 -0.0580 0.044 Uiso 1 1 calc R U . . .
H35E H 0.2839 0.3784 -0.0571 0.044 Uiso 1 1 calc R U . . .
H35F H 0.3692 0.2582 0.0018 0.044 Uiso 1 1 calc R U . . .
C353 C -0.0087(5) 0.3130(5) -0.0062(3) 0.0212(11) Uani 1 1 d . . . . .
H35G H -0.0146 0.2484 -0.0395 0.032 Uiso 1 1 calc R U . . .
H35H H -0.0868 0.3047 0.0310 0.032 Uiso 1 1 calc R U . . .
H35I H -0.0093 0.4081 -0.0384 0.032 Uiso 1 1 calc R U . . .
Br11 Br 0.60942(5) -0.06218(5) 0.32878(3) 0.01948(10) Uani 1 1 d . . . . .
Br12 Br 0.66445(5) 0.08510(6) 0.04161(3) 0.02498(11) Uani 1 1 d . . . . .
Br21 Br 0.17844(5) 0.32733(5) 0.56473(3) 0.01690(10) Uani 1 1 d . . . . .
Dy3 Dy 0.21547(2) 0.41620(2) 0.20938(2) 0.00681(5) Uani 1 1 d . . . . .
N11 N 0.3973(4) 0.2330(4) 0.1871(2) 0.0132(8) Uani 1 1 d . . . . .
N12 N 0.9000(4) -0.2031(5) 0.1922(3) 0.0256(10) Uani 1 1 d . . . . .
N13 N 0.8287(4) 0.2435(4) 0.1952(3) 0.0220(9) Uani 1 1 d . . . . .
N14 N 0.4365(4) -0.2110(4) 0.1672(2) 0.0201(9) Uani 1 1 d . . . . .
N21 N 0.1151(4) 0.4625(4) 0.3365(2) 0.0146(8) Uani 1 1 d . . . . .
N22 N 0.1906(4) 0.7426(4) 0.4948(2) 0.0205(9) Uani 1 1 d . . . . .
O30 O -0.0264(3) 0.4755(3) 0.19451(18) 0.0134(6) Uani 1 1 d D . . . .
H30A H -0.0747 0.5168 0.2229 0.016 Uiso 1 1 d DR U . . .
H30B H -0.0662 0.4057 0.1921 0.016 Uiso 1 1 d DR U . . .
O31 O 0.1372(3) 0.2113(3) 0.27327(18) 0.0158(7) Uani 1 1 d . . . . .
O32 O 0.3901(3) 0.4419(4) 0.2790(2) 0.0218(8) Uani 1 1 d . . . . .
O33 O 0.1710(3) 0.6646(3) 0.18288(19) 0.0148(7) Uani 1 1 d D . . . .
H33A H 0.0992 0.7068 0.1948 0.018 Uiso 1 1 d DR U . . .
H33B H 0.2295 0.7223 0.1799 0.018 Uiso 1 1 d DR U . . .
O34 O 0.3846(3) 0.5362(3) 0.11151(19) 0.0193(7) Uani 1 1 d D . . . .
H34A H 0.4045 0.6118 0.1182 0.023 Uiso 1 1 d DR U . . .
H34B H 0.3941 0.5359 0.0645 0.023 Uiso 1 1 d DR U . . .
O35 O 0.1582(3) 0.3696(3) 0.09737(18) 0.0151(7) Uani 1 1 d . . . . .
P31 P 0.13057(12) 0.08048(12) 0.33737(7) 0.0120(2) Uani 1 1 d . . . . .
P32 P 0.49445(12) 0.45374(13) 0.33528(7) 0.0149(2) Uani 1 1 d . . . . .
P35 P 0.14485(12) 0.27233(13) 0.04514(7) 0.0137(2) Uani 1 1 d . . . . .
Pt1 Pt 0.64020(2) 0.00798(2) 0.18546(2) 0.01178(4) Uani 1 1 d . . . . .
Pt2 Pt 0.0000 0.5000 0.5000 0.00788(5) Uani 1 2 d S . P . .
O01 O 0.6225(6) 0.4159(6) 0.0507(4) 0.0663(16) Uani 1 1 d D . . . .
H01A H 0.617(8) 0.325(2) 0.066(5) 0.080 Uiso 1 1 d D U . . .
H01B H 0.544(5) 0.447(7) 0.069(5) 0.080 Uiso 1 1 d D U . . .

loop_
_atom_site_aniso_label
_atom_site_aniso_U_11
_atom_site_aniso_U_22
_atom_site_aniso_U_33
_atom_site_aniso_U_23
_atom_site_aniso_U_13
_atom_site_aniso_U_12
C11 0.007(2) 0.018(2) 0.015(2) -0.0015(18) -0.0007(17) -0.0060(18)
C12 0.012(2) 0.026(3) 0.028(3) -0.017(2) 0.000(2) -0.003(2)
C13 0.011(2) 0.019(2) 0.023(3) -0.011(2) 0.0030(19) 0.0021(18)
C14 0.013(2) 0.013(2) 0.024(3) -0.004(2) 0.0012(19) 0.0042(18)
C21 0.011(2) 0.013(2) 0.013(2) -0.0022(18) -0.0017(17) -0.0018(17)
C22 0.015(2) 0.017(2) 0.006(2) -0.0026(17) 0.0015(17) -0.0010(18)
C311 0.023(3) 0.016(2) 0.026(3) -0.008(2) -0.006(2) -0.002(2)
C312 0.036(3) 0.011(2) 0.017(2) -0.0030(19) 0.003(2) 0.002(2)
C313 0.017(2) 0.025(3) 0.019(2) -0.004(2) 0.007(2) -0.008(2)
C321 0.014(2) 0.034(3) 0.031(3) -0.017(2) 0.001(2) -0.005(2)
C322 0.038(3) 0.022(3) 0.037(3) -0.001(2) -0.013(3) -0.009(2)
C323 0.018(3) 0.038(3) 0.027(3) -0.024(2) 0.004(2) -0.007(2)
C351 0.029(3) 0.029(3) 0.022(3) -0.009(2) -0.001(2) 0.002(2)
C352 0.026(3) 0.038(3) 0.029(3) -0.020(3) 0.007(2) -0.004(2)
C353 0.023(3) 0.028(3) 0.015(2) -0.008(2) -0.005(2) -0.004(2)
Br11 0.0183(2) 0.0181(2) 0.0218(2) -0.00486(19) -0.00383(19) 0.00236(18)
Br12 0.0231(3) 0.0328(3) 0.0248(3) -0.0183(2) 0.0062(2) -0.0061(2)
Br21 0.0170(2) 0.0171(2) 0.0167(2) -0.00525(18) -0.00458(18) 0.00442(18)
Dy3 0.00696(9) 0.00778(9) 0.00632(9) -0.00296(7) 0.00043(7) -0.00077(7)
N11 0.0136(19) 0.0142(19) 0.0128(19) -0.0057(16) -0.0005(15) 0.0008(15)
N12 0.018(2) 0.027(2) 0.038(3) -0.021(2) -0.0035(19) 0.0060(18)
N13 0.018(2) 0.022(2) 0.029(2) -0.0115(19) -0.0007(18) -0.0033(18)
N14 0.018(2) 0.019(2) 0.027(2) -0.0113(18) -0.0012(18) -0.0071(17)
N21 0.018(2) 0.016(2) 0.0118(19) -0.0067(16) 0.0014(16) -0.0036(16)
N22 0.022(2) 0.021(2) 0.021(2) -0.0079(18) 0.0010(17) -0.0065(18)
O30 0.0095(15) 0.0134(16) 0.0212(17) -0.0116(14) 0.0018(13) -0.0023(12)
O31 0.0184(17) 0.0116(16) 0.0171(16) -0.0030(13) 0.0025(13) -0.0020(13)
O32 0.0120(16) 0.037(2) 0.0228(18) -0.0190(16) -0.0076(14) 0.0027(15)
O33 0.0090(15) 0.0116(15) 0.0246(18) -0.0057(14) 0.0017(13) -0.0027(12)
O34 0.0217(18) 0.0213(18) 0.0179(17) -0.0101(14) 0.0078(14) -0.0082(14)
O35 0.0173(16) 0.0187(17) 0.0107(15) -0.0073(13) -0.0023(13) 0.0030(13)
P31 0.0149(6) 0.0098(5) 0.0118(5) -0.0036(4) 0.0029(4) -0.0031(4)
P32 0.0094(5) 0.0209(6) 0.0177(6) -0.0113(5) -0.0024(5) 0.0006(5)
P35 0.0147(6) 0.0186(6) 0.0101(5) -0.0084(5) -0.0007(4) -0.0001(5)
Pt1 0.00633(8) 0.01220(8) 0.02012(9) -0.01055(7) 0.00034(6) -0.00034(6)
Pt2 0.00934(11) 0.00944(11) 0.00553(10) -0.00345(9) 0.00093(8) -0.00037(8)
O01 0.061(4) 0.052(3) 0.079(4) -0.008(3) 0.019(3) -0.001(3)

loop_
_atom_type_symbol
_atom_type_description
_atom_type_scat_dispersion_real
_atom_type_scat_dispersion_imag
_atom_type_scat_source
C C 0.0033 0.0016 'International Tables Vol C Tables 4.2.6.8 and 6.1.1.4'
H H 0.0000 0.0000 'International Tables Vol C Tables 4.2.6.8 and 6.1.1.4'
Br Br -0.2901 2.4595 'International Tables Vol C Tables 4.2.6.8 and 6.1.1.4'
Dy Dy -0.1892 4.4098 'International Tables Vol C Tables 4.2.6.8 and 6.1.1.4'
N N 0.0061 0.0033 'International Tables Vol C Tables 4.2.6.8 and 6.1.1.4'
O O 0.0106 0.0060 'International Tables Vol C Tables 4.2.6.8 and 6.1.1.4'
P P 0.1023 0.0942 'International Tables Vol C Tables 4.2.6.8 and 6.1.1.4'
Pt Pt -1.7033 8.3905 'International Tables Vol C Tables 4.2.6.8 and 6.1.1.4'

loop_
_geom_angle_atom_site_label_1
_geom_angle_atom_site_label_2
_geom_angle_atom_site_label_3
_geom_angle
_geom_angle_site_symmetry_1
_geom_angle_site_symmetry_3
_geom_angle_publ_flag
N11 C11 Pt1 176.4(4) . . ?
N12 C12 Pt1 177.2(4) . . ?
N13 C13 Pt1 176.3(5) . . ?
N14 C14 Pt1 177.9(4) . . ?
N21 C21 Pt2 178.4(4) . . ?
N22 C22 Pt2 179.2(4) . . ?
P31 C311 H31A 109.5 . . ?
P31 C311 H31B 109.5 . . ?
H31A C311 H31B 109.5 . . ?
P31 C311 H31C 109.5 . . ?
H31A C311 H31C 109.5 . . ?
H31B C311 H31C 109.5 . . ?
P31 C312 H31D 109.5 . . ?
P31 C312 H31E 109.5 . . ?
H31D C312 H31E 109.5 . . ?
P31 C312 H31F 109.5 . . ?
H31D C312 H31F 109.5 . . ?
H31E C312 H31F 109.5 . . ?
P31 C313 H31G 109.5 . . ?
P31 C313 H31H 109.5 . . ?
H31G C313 H31H 109.5 . . ?
P31 C313 H31I 109.5 . . ?
H31G C313 H31I 109.5 . . ?
H31H C313 H31I 109.5 . . ?
P32 C321 H32A 109.5 . . ?
P32 C321 H32B 109.5 . . ?
H32A C321 H32B 109.5 . . ?
P32 C321 H32C 109.5 . . ?
H32A C321 H32C 109.5 . . ?
H32B C321 H32C 109.5 . . ?
P32 C322 H32D 109.5 . . ?
P32 C322 H32E 109.5 . . ?
H32D C322 H32E 109.5 . . ?
P32 C322 H32F 109.5 . . ?
H32D C322 H32F 109.5 . . ?
H32E C322 H32F 109.5 . . ?
P32 C323 H32G 109.5 . . ?
P32 C323 H32H 109.5 . . ?
H32G C323 H32H 109.5 . . ?
P32 C323 H32I 109.5 . . ?
H32G C323 H32I 109.5 . . ?
H32H C323 H32I 109.5 . . ?
P35 C351 H35A 109.5 . . ?
P35 C351 H35B 109.5 . . ?
H35A C351 H35B 109.5 . . ?
P35 C351 H35C 109.5 . . ?
H35A C351 H35C 109.5 . . ?
H35B C351 H35C 109.5 . . ?
P35 C352 H35D 109.5 . . ?
P35 C352 H35E 109.5 . . ?
H35D C352 H35E 109.5 . . ?
P35 C352 H35F 109.5 . . ?
H35D C352 H35F 109.5 . . ?
H35E C352 H35F 109.5 . . ?
P35 C353 H35G 109.5 . . ?
P35 C353 H35H 109.5 . . ?
H35G C353 H35H 109.5 . . ?
P35 C353 H35I 109.5 . . ?
H35G C353 H35I 109.5 . . ?
H35H C353 H35I 109.5 . . ?
O32 Dy3 O31 104.15(13) . . ?
O32 Dy3 O35 144.46(12) . . ?
O31 Dy3 O35 88.20(12) . . ?
O32 Dy3 O33 87.15(12) . . ?
O31 Dy3 O33 144.40(11) . . ?
O35 Dy3 O33 102.08(11) . . ?
O32 Dy3 O30 141.98(11) . . ?
O31 Dy3 O30 81.15(11) . . ?
O35 Dy3 O30 72.13(11) . . ?
O33 Dy3 O30 70.19(10) . . ?
O32 Dy3 O34 75.19(12) . . ?
O31 Dy3 O34 146.28(11) . . ?
O35 Dy3 O34 76.36(11) . . ?
O33 Dy3 O34 69.03(11) . . ?
O30 Dy3 O34 120.62(11) . . ?
O32 Dy3 N11 75.48(12) . . ?
O31 Dy3 N11 74.38(12) . . ?
O35 Dy3 N11 76.12(11) . . ?
O33 Dy3 N11 141.06(11) . . ?
O30 Dy3 N11 140.18(11) . . ?
O34 Dy3 N11 72.89(11) . . ?
O32 Dy3 N21 72.88(12) . . ?
O31 Dy3 N21 76.28(12) . . ?
O35 Dy3 N21 142.62(12) . . ?
O33 Dy3 N21 75.11(11) . . ?
O30 Dy3 N21 72.00(11) . . ?
O34 Dy3 N21 132.50(11) . . ?
N11 Dy3 N21 129.32(12) . . ?
C11 N11 Dy3 172.7(4) . . ?
C21 N21 Dy3 176.6(4) . . ?
Dy3 O30 H30A 124.1 . . ?
Dy3 O30 H30B 110.2 . . ?
H30A O30 H30B 107.3 . . ?
P31 O31 Dy3 156.2(2) . . ?
P32 O32 Dy3 172.2(2) . . ?
Dy3 O33 H33A 126.0 . . ?
Dy3 O33 H33B 125.6 . . ?
H33A O33 H33B 103.1 . . ?
Dy3 O34 H34A 114.3 . . ?
Dy3 O34 H34B 128.0 . . ?
H34A O34 H34B 110.1 . . ?
P35 O35 Dy3 152.6(2) . . ?
O31 P31 C311 111.5(2) . . ?
O31 P31 C313 112.3(2) . . ?
C311 P31 C313 107.5(2) . . ?
O31 P31 C312 111.5(2) . . ?
C311 P31 C312 107.2(2) . . ?
C313 P31 C312 106.4(2) . . ?
O32 P32 C322 111.9(2) . . ?
O32 P32 C323 111.6(2) . . ?
C322 P32 C323 107.1(3) . . ?
O32 P32 C321 111.0(2) . . ?
C322 P32 C321 107.0(3) . . ?
C323 P32 C321 107.9(2) . . ?
O35 P35 C351 112.2(2) . . ?
O35 P35 C353 111.3(2) . . ?
C351 P35 C353 106.3(3) . . ?
O35 P35 C352 111.0(2) . . ?
C351 P35 C352 108.2(3) . . ?
C353 P35 C352 107.7(3) . . ?
C13 Pt1 C11 87.53(18) . . ?
C13 Pt1 C12 89.79(19) . . ?
C11 Pt1 C12 176.99(19) . . ?
C13 Pt1 C14 177.65(19) . . ?
C11 Pt1 C14 90.70(17) . . ?
C12 Pt1 C14 92.02(18) . . ?
C13 Pt1 Br11 90.91(14) . . ?
C11 Pt1 Br11 88.10(13) . . ?
C12 Pt1 Br11 90.56(15) . . ?
C14 Pt1 Br11 90.58(14) . . ?
C13 Pt1 Br12 88.87(14) . . ?
C11 Pt1 Br12 89.84(13) . . ?
C12 Pt1 Br12 91.49(15) . . ?
C14 Pt1 Br12 89.57(14) . . ?
Br11 Pt1 Br12 177.935(18) . . ?
C22 Pt2 C22 180.0 . 2_566 ?
C22 Pt2 C21 88.82(17) . 2_566 ?
C22 Pt2 C21 91.18(17) 2_566 2_566 ?
C22 Pt2 C21 91.18(17) . . ?
C22 Pt2 C21 88.82(17) 2_566 . ?
C21 Pt2 C21 180.00(9) 2_566 . ?
C22 Pt2 Br21 90.47(12) . . ?
C22 Pt2 Br21 89.53(12) 2_566 . ?
C21 Pt2 Br21 89.77(12) 2_566 . ?
C21 Pt2 Br21 90.23(12) . . ?
C22 Pt2 Br21 89.53(12) . 2_566 ?
C22 Pt2 Br21 90.47(12) 2_566 2_566 ?
C21 Pt2 Br21 90.23(12) 2_566 2_566 ?
C21 Pt2 Br21 89.77(12) . 2_566 ?
Br21 Pt2 Br21 180.0 . 2_566 ?
H01A O01 H01B 102(4) . . ?

loop_
_geom_bond_atom_site_label_1
_geom_bond_atom_site_label_2
_geom_bond_distance
_geom_bond_site_symmetry_2
_geom_bond_publ_flag
C11 N11 1.139(6) . ?
C11 Pt1 2.011(5) . ?
C12 N12 1.147(6) . ?
C12 Pt1 2.021(5) . ?
C13 N13 1.142(6) . ?
C13 Pt1 2.008(5) . ?
C14 N14 1.138(6) . ?
C14 Pt1 2.027(5) . ?
C21 N21 1.146(6) . ?
C21 Pt2 2.005(4) . ?
C22 N22 1.156(6) . ?
C22 Pt2 2.002(5) . ?
C311 P31 1.777(5) . ?
C311 H31A 0.9800 . ?
C311 H31B 0.9800 . ?
C311 H31C 0.9800 . ?
C312 P31 1.790(5) . ?
C312 H31D 0.9800 . ?
C312 H31E 0.9800 . ?
C312 H31F 0.9800 . ?
C313 P31 1.785(5) . ?
C313 H31G 0.9800 . ?
C313 H31H 0.9800 . ?
C313 H31I 0.9800 . ?
C321 P32 1.783(5) . ?
C321 H32A 0.9800 . ?
C321 H32B 0.9800 . ?
C321 H32C 0.9800 . ?
C322 P32 1.779(5) . ?
C322 H32D 0.9800 . ?
C322 H32E 0.9800 . ?
C322 H32F 0.9800 . ?
C323 P32 1.783(5) . ?
C323 H32G 0.9800 . ?
C323 H32H 0.9800 . ?
C323 H32I 0.9800 . ?
C351 P35 1.776(5) . ?
C351 H35A 0.9800 . ?
C351 H35B 0.9800 . ?
C351 H35C 0.9800 . ?
C352 P35 1.783(5) . ?
C352 H35D 0.9800 . ?
C352 H35E 0.9800 . ?
C352 H35F 0.9800 . ?
C353 P35 1.777(5) . ?
C353 H35G 0.9800 . ?
C353 H35H 0.9800 . ?
C353 H35I 0.9800 . ?
Br11 Pt1 2.4760(5) . ?
Br12 Pt1 2.4837(6) . ?
Br21 Pt2 2.4796(4) . ?
Dy3 O32 2.240(3) . ?
Dy3 O31 2.252(3) . ?
Dy3 O35 2.259(3) . ?
Dy3 O33 2.412(3) . ?
Dy3 O30 2.422(3) . ?
Dy3 O34 2.491(3) . ?
Dy3 N11 2.538(4) . ?
Dy3 N21 2.541(4) . ?
O30 H30A 0.8308 . ?
O30 H30B 0.8363 . ?
O31 P31 1.510(3) . ?
O32 P32 1.504(3) . ?
O33 H33A 0.8360 . ?
O33 H33B 0.8366 . ?
O34 H34A 0.8294 . ?
O34 H34B 0.8346 . ?
O35 P35 1.512(3) . ?
Pt2 C22 2.002(5) 2_566 ?
Pt2 C21 2.005(4) 2_566 ?
Pt2 Br21 2.4796(4) 2_566 ?
O01 H01A 0.88(2) . ?
O01 H01B 0.88(2) . ?

loop_
_geom_hbond_atom_site_label_D
_geom_hbond_atom_site_label_H
_geom_hbond_atom_site_label_A
_geom_hbond_distance_DH
_geom_hbond_distance_HA
_geom_hbond_distance_DA
_geom_hbond_angle_DHA
_geom_hbond_site_symmetry_A
O30 H30A N12 0.83 2.70 3.215(5) 121.4 1_465
O30 H30B N13 0.84 1.98 2.809(5) 174.4 1_455
O33 H33A N12 0.84 2.09 2.894(5) 161.5 1_465
O33 H33B N14 0.84 2.18 2.954(5) 154.3 1_565
O34 H34A N14 0.83 2.20 3.008(5) 164.8 1_565
O34 H34B O01 0.83 2.00 2.805(7) 162.9 2_665
O01 H01A Br12 0.88(2) 2.54(4) 3.329(6) 150(7) .
O01 H01B O34 0.88(2) 1.95(2) 2.826(6) 172(7) .
